data_2006180
loop_
_publ_author_name
'Husebye, Steinar'
'Lindeman, Sergey V.'
'Rudd, Martin D.'

_publ_contact_author
;
Dr. Sergey V. Lindeman
Department of Chemistry
University of Bergen,
41 Allegaten,
N-5007 Bergen
Norway
;
_publ_section_title
;
 <i>N</i>-Methylbenzothiazole-2(3<i>H</i>)-selone, C~8~H~7~NSSe
;
_journal_issue 6
_journal_name_full 'Acta Crystallographica Section C'
_journal_page_first 809
_journal_page_last 811
_journal_paper_doi 10.1107/S0108270197000309
_journal_volume 53
_journal_year 1997
_chemical_formula_sum 'C8 H7 N S Se'
_chemical_formula_weight 228.17
_chemical_name_systematic
;
 N-Methylbenzothiazole-2(3H)-selone
;
_space_group_IT_number 15
_symmetry_cell_setting monoclinic
_symmetry_space_group_name_Hall '-C 2yc'
_symmetry_space_group_name_H-M 'C 1 2/c 1'
_audit_creation_method SHELXL
_cell_angle_alpha 90.00
_cell_angle_beta 109.20(3)
_cell_angle_gamma 90.00
_cell_formula_units_Z 16
_cell_length_a 32.403(6)
_cell_length_b 7.668(2)
_cell_length_c 14.127(3)
_cell_measurement_reflns_used 24
_cell_measurement_temperature 103(2)
_cell_measurement_theta_max 9.9
_cell_measurement_theta_min 9.1
_cell_volume 3314.8(14)
_computing_structure_refinement 'SHELXL-93 (Sheldrick, 1993)'
_computing_structure_solution 'SHELXS-86 (Sheldrick, 1985)'
_diffrn_ambient_temperature 103(2)
_diffrn_measurement_device 'Enraf-Nonius CAD4'
_diffrn_measurement_method \w/2\q
_diffrn_radiation_monochromator graphite
_diffrn_radiation_source 'fine-focus sealed tube'
_diffrn_radiation_type MoK\a
_diffrn_radiation_wavelength 0.71069
_diffrn_reflns_av_R_equivalents 0.0000
_diffrn_reflns_av_sigmaI/netI 0.0790
_diffrn_reflns_limit_h_max 37
_diffrn_reflns_limit_h_min -39
_diffrn_reflns_limit_k_max 9
_diffrn_reflns_limit_k_min 0
_diffrn_reflns_limit_l_max 17
_diffrn_reflns_limit_l_min 0
_diffrn_reflns_number 3240
_diffrn_reflns_theta_max 26.00
_diffrn_reflns_theta_min 2.66
_diffrn_standards_decay_% 3.4
_diffrn_standards_interval_time 120
_diffrn_standards_number 3
_exptl_absorpt_coefficient_mu 4.710
_exptl_absorpt_correction_T_max 0.802
_exptl_absorpt_correction_T_min 0.625
_exptl_absorpt_correction_type '\y scan (North, Phillips & Mathews, 1968)'
_exptl_crystal_colour brown
_exptl_crystal_density_diffrn 1.829
_exptl_crystal_description prism
_exptl_crystal_F_000 1792
_exptl_crystal_size_max 0.10
_exptl_crystal_size_mid 0.05
_exptl_crystal_size_min 0.05
_refine_diff_density_max 1.403
_refine_diff_density_min -1.379
_refine_ls_extinction_method none
_refine_ls_goodness_of_fit_all 1.091
_refine_ls_goodness_of_fit_obs 1.085
_refine_ls_hydrogen_treatment 'riding and rotating model'
_refine_ls_matrix_type full
_refine_ls_number_parameters 205
_refine_ls_number_reflns 3209
_refine_ls_number_restraints 0
_refine_ls_restrained_S_all 1.217
_refine_ls_restrained_S_obs 1.085
_refine_ls_R_factor_all 0.0895
_refine_ls_R_factor_obs .0529
_refine_ls_shift/esd_max 0.004
_refine_ls_shift/esd_mean 0.001
_refine_ls_structure_factor_coef Fsqd
_refine_ls_weighting_details 'w = 1/[\s^2^(Fo^2^)+(0.0720P)^2^+5.1400P] where P=(Fo^2^+2Fc^2^)/3'
_refine_ls_weighting_scheme calc
_refine_ls_wR_factor_all 0.1648
_refine_ls_wR_factor_obs .1244
_reflns_number_observed 2331
_reflns_number_total 3240
_reflns_observed_criterion >2sigma(I)
_cod_data_source_file av1002.cif
_cod_data_source_block selig
_cod_depositor_comments
;
The following automatic conversions were performed:

'_refine_ls_weighting_scheme' value 'calc w =
1/[\s^2^(Fo^2^)+(0.0720P)^2^+5.1400P] where P=(Fo^2^+2Fc^2^)/3' was
changed to 'calc'. New tag '_refine_ls_weighting_details' was
created. The value of the new tag was set to 'w =
1/[\s^2^(Fo^2^)+(0.0720P)^2^+5.1400P] where P=(Fo^2^+2Fc^2^)/3'.

Automatic conversion script
Id: cif_fix_values 3143 2015-03-26 13:38:13Z robertas 
;
_cod_original_cell_volume 3314.8(13)
_cod_original_sg_symbol_H-M 'C 2'
_cod_database_code 2006180
_cod_database_fobs_code 2006180

loop_
_symmetry_equiv_pos_as_xyz
'x, y, z'
'-x, y, -z+1/2'
'x+1/2, y+1/2, z'
'-x+1/2, y+1/2, -z+1/2'
'-x, -y, -z'
'x, -y, z-1/2'
'-x+1/2, -y+1/2, -z'
'x+1/2, -y+1/2, z-1/2'

loop_
_atom_site_aniso_label
_atom_site_aniso_U_11
_atom_site_aniso_U_22
_atom_site_aniso_U_33
_atom_site_aniso_U_12
_atom_site_aniso_U_13
_atom_site_aniso_U_23
Se1 .0300(4) .0250(3) .0107(3) .0036(3) .0074(2) -.0011(2)
S1 .0314(9) .0222(7) .0106(7) -.0031(6) .0131(6) -.0004(5)
C2 .032(3) .013(3) .017(3) .002(2) .015(3) -.004(2)
N3 .026(3) .020(2) .008(2) -.001(2) .010(2) -.002(2)
C4 .023(3) .015(3) .013(3) .005(2) .009(2) .001(2)
C5 .029(3) .016(3) .014(3) .000(2) .013(2) .001(2)
C6 .031(4) .019(3) .012(3) .001(3) .003(3) .003(2)
C7 .032(4) .020(3) .012(3) .007(3) .007(3) .000(2)
C8 .023(3) .024(3) .016(3) .003(3) .007(2) -.002(2)
C9 .032(4) .019(3) .015(3) -.003(2) .018(3) -.003(2)
C10 .021(3) .026(3) .019(3) -.007(3) .012(3) -.003(2)
Se1A .0284(4) .0483(5) .0272(4) .0135(3) .0125(3) .0129(3)
S1A .0256(9) .0268(8) .0259(8) .0014(7) .0088(7) .0045(6)
C2A .032(4) .037(3) .004(3) .005(3) .008(2) .005(2)
N3A .027(3) .034(3) .009(2) -.003(2) .007(2) -.003(2)
C4A .033(4) .029(3) .003(3) -.004(3) .005(2) -.003(2)
C5A .039(4) .029(3) .023(3) -.004(3) .013(3) -.004(3)
C6A .044(4) .029(3) .027(4) .001(3) .015(3) -.003(3)
C7A .034(4) .036(4) .012(3) .007(3) .008(3) -.003(3)
C8A .028(3) .032(3) .010(3) .001(3) .008(2) .001(2)
C9A .032(4) .026(3) .004(2) .001(3) .006(2) .001(2)
C10A .039(4) .045(4) .016(3) -.003(3) .013(3) -.002(3)

loop_
_atom_site_label
_atom_site_fract_x
_atom_site_fract_y
_atom_site_fract_z
_atom_site_U_iso_or_equiv
_atom_site_thermal_displace_type
_atom_site_calc_flag
_atom_site_refinement_flags
_atom_site_occupancy
_atom_site_disorder_group
_atom_site_type_symbol
Se1 .16685(2) .10792(8) .65432(4) .0217(2) Uani d . 1 . Se
S1 .26212(5) .2063(2) .78234(11) .0199(3) Uani d . 1 . S
C2 .2130(2) .1079(7) .7703(5) .0189(12) Uani d . 1 . C
N3 .2144(2) .0342(6) .8588(4) .0169(10) Uani d . 1 . N
C4 .2541(2) .0532(7) .9370(4) .0163(12) Uani d . 1 . C
C5 .2641(2) -.0043(7) 1.0354(5) .0182(12) Uani d . 1 . C
H5A .2434(2) -.0688(7) 1.0558(5) .042(12) Uiso calc R 1 . H
C6 .3048(2) .0347(8) 1.1025(5) .0215(13) Uani d . 1 . C
H6A .3118(2) -.0011(8) 1.1704(5) .042(12) Uiso calc R 1 . H
C7 .3359(2) .1255(8) 1.0731(5) .0215(13) Uani d . 1 . C
H7A .3639(2) .1487(8) 1.1203(5) .042(12) Uiso calc R 1 . H
C8 .3258(2) .1820(8) .9743(5) .0211(13) Uani d . 1 . C
H8A .3466(2) .2443(8) .9535(5) .042(12) Uiso calc R 1 . H
C9 .2851(2) .1458(7) .9077(5) .0193(13) Uani d . 1 . C
C10 .1774(2) -.0573(8) .8725(5) .0208(13) Uani d . 1 . C
H10A .1501(2) -.010(5) .826(3) .056(16) Uiso calc R 1 . H
H10B .1778(11) -.042(6) .9417(13) .056(16) Uiso calc R 1 . H
H10C .1793(10) -.1817(14) .859(4) .056(16) Uiso calc R 1 . H
Se1A -.07573(2) .01661(10) .58003(6) .0338(2) Uani d . 1 . Se
S1A .02278(6) -.0529(2) .62839(13) .0260(4) Uani d . 1 . S
C2A -.0295(2) -.1309(9) .6068(4) .0234(14) Uani d . 1 . C
N3A -.0299(2) -.3054(7) .6105(4) .0233(11) Uani d . 1 . N
C4A .0115(2) -.3839(8) .6303(4) .0221(13) Uani d . 1 . C
C5A .0210(3) -.5612(9) .6368(5) .0298(15) Uani d . 1 . C
H5AA -.0012(3) -.6459(9) .6300(5) .039(11) Uiso calc R 1 . H
C6A .0638(3) -.6096(10) .6536(5) .032(2) Uani d . 1 . C
H6AA .0710(3) -.7301(10) .6572(5) .039(11) Uiso calc R 1 . H
C7A .0968(2) -.4873(9) .6654(5) .0274(15) Uani d . 1 . C
H7AA .1261(2) -.5242(9) .6782(5) .039(11) Uiso calc R 1 . H
C8A .0867(2) -.3118(9) .6584(4) .0229(13) Uani d . 1 . C
H8AA .1089(2) -.2269(9) .6655(4) .039(11) Uiso calc R 1 . H
C9A .0444(2) -.2617(8) .6411(4) .0207(13) Uani d . 1 . C
C10A -.0687(3) -.4058(10) .5958(5) .032(2) Uani d . 1 . C
H10D -.0943(3) -.334(3) .563(5) .08(2) Uiso calc R 1 . H
H10E -.0698(12) -.445(8) .6608(7) .08(2) Uiso calc R 1 . H
H10F -.0684(12) -.507(5) .554(5) .08(2) Uiso calc R 1 . H

loop_
_atom_type_symbol
_atom_type_description
_atom_type_scat_dispersion_real
_atom_type_scat_dispersion_imag
_atom_type_scat_source
C C 0.0033 0.0016 'International Tables Vol C Tables 4.2.6.8 and 6.1.1.4'
H H 0.0000 0.0000 'International Tables Vol C Tables 4.2.6.8 and 6.1.1.4'
N N 0.0061 0.0033 'International Tables Vol C Tables 4.2.6.8 and 6.1.1.4'
S S 0.1246 0.1234 'International Tables Vol C Tables 4.2.6.8 and 6.1.1.4'
Se Se -0.0929 2.2259 'International Tables Vol C Tables 4.2.6.8 and 6.1.1.4'

loop_
_geom_angle_atom_site_label_1
_geom_angle_atom_site_label_2
_geom_angle_atom_site_label_3
_geom_angle
_geom_angle_publ_flag
C2 S1 C9 93.2(3) no
N3 C2 S1 110.0(5) no
N3 C2 Se1 126.6(5) no
S1 C2 Se1 123.3(3) no
C2 N3 C4 115.2(5) no
C2 N3 C10 122.9(5) no
C4 N3 C10 121.8(5) no
C5 C4 C9 120.2(6) no
C5 C4 N3 127.4(6) no
C9 C4 N3 112.4(5) no
C6 C5 C4 118.3(6) no
C5 C6 C7 121.5(6) no
C8 C7 C6 119.9(6) no
C9 C8 C7 118.7(6) no
C8 C9 C4 121.4(6) no
C8 C9 S1 129.5(5) no
C4 C9 S1 109.1(5) no
C2A S1A C9A 92.1(3) no
N3A C2A S1A 111.1(5) no
N3A C2A Se1A 127.9(5) no
S1A C2A Se1A 121.0(4) no
C2A N3A C4A 114.5(6) no
C2A N3A C10A 123.4(6) no
C4A N3A C10A 122.1(6) no
C9A C4A C5A 120.6(7) no
C9A C4A N3A 112.2(6) no
C5A C4A N3A 127.2(6) no
C6A C5A C4A 117.5(7) no
C5A C6A C7A 122.0(7) no
C8A C7A C6A 119.5(7) no
C9A C8A C7A 119.2(7) no
C8A C9A C4A 121.2(6) no
C8A C9A S1A 128.7(5) no
C4A C9A S1A 110.1(5) no

loop_
_geom_bond_atom_site_label_1
_geom_bond_atom_site_label_2
_geom_bond_site_symmetry_2
_geom_bond_distance
_geom_bond_publ_flag
Se1 C2 . 1.820(7) no
S1 C2 . 1.718(7) no
S1 C9 . 1.743(6) no
C2 N3 . 1.359(8) no
N3 C4 . 1.400(8) no
N3 C10 . 1.457(8) no
C4 C5 . 1.391(8) no
C4 C9 . 1.400(8) no
C5 C6 . 1.380(9) no
C6 C7 . 1.397(10) no
C7 C8 . 1.394(9) no
C8 C9 . 1.373(9) no
Se1A C2A . 1.814(7) no
S1A C2A . 1.727(7) no
S1A C9A . 1.733(6) no
C2A N3A . 1.339(9) no
N3A C4A . 1.412(9) no
N3A C10A . 1.430(9) no
C4A C9A . 1.387(9) no
C4A C5A . 1.390(10) no
C5A C6A . 1.379(11) no
C6A C7A . 1.391(11) no
C7A C8A . 1.381(9) no
C8A C9A . 1.367(10) no

loop_
_cod_related_entry_id
_cod_related_entry_database
_cod_related_entry_code
1 ChemSpider 68527
